data_7217148
loop_
_publ_author_name
'Ojala, William H.'
'Balidemaj, Barjeta'
'Johnson, Jenna A.'
'Larson, Sarah N.'
'Ojala, Charles R.'

_publ_section_title
;
 Molecular symmetry and fluorine-containing supramolecular synthons as
 structure-differentiating agents in some &#x201C;bridge-flipped&#x201D;
 isomeric bis-benzylideneanilines
;
_journal_issue 31
_journal_name_full CrystEngComm
_journal_page_first 7226
_journal_paper_doi 10.1039/C3CE42540A
_journal_volume 16
_journal_year 2014
_chemical_formula_sum 'C20 H14 F2 N2'
_chemical_formula_weight 320.33
_chemical_melting_point_gt 423
_chemical_melting_point_lt 424
_chemical_name_systematic
; 
 <i>N,N'</i>-(1,4-phenylenedimethylidyne)<i>bis</i>[4-fluorobenzenamine]
;
_space_group_IT_number 14
_symmetry_cell_setting monoclinic
_symmetry_space_group_name_Hall '-P 2ybc'
_symmetry_space_group_name_H-M 'P 1 21/c 1'
_atom_sites_solution_hydrogens geom
_atom_sites_solution_primary direct
_atom_sites_solution_secondary difmap
_audit_creation_method SHELXL-97
_cell_angle_alpha 90
_cell_angle_beta 95.239(2)
_cell_angle_gamma 90
_cell_formula_units_Z 4
_cell_length_a 7.4680(11)
_cell_length_b 5.6986(8)
_cell_length_c 36.149(5)
_cell_measurement_reflns_used 2971
_cell_measurement_temperature 173(2)
_cell_measurement_theta_max 27.48
_cell_measurement_theta_min 2.87
_cell_volume 1532.0(4)
_computing_cell_refinement 'Bruker APEX2'
_computing_data_collection 'Bruker APEX2'
_computing_data_reduction 'Bruker APEX2'
_computing_molecular_graphics 'PLATON (Spek, 2009)'
_computing_publication_material 'publCIF (Westrip, 2010)'
_computing_structure_refinement 'SHELXL-97 (Sheldrick, 2008)'
_computing_structure_solution 'SHELXS-97 (Sheldrick, 2008)'
_diffrn_ambient_temperature 173(2)
_diffrn_measured_fraction_theta_full 0.996
_diffrn_measured_fraction_theta_max 0.996
_diffrn_measurement_device_type 'Bruker APEX-II CCD'
_diffrn_measurement_method 'area detector, omega scans per phi'
_diffrn_radiation_monochromator graphite
_diffrn_radiation_source 'fine-focus sealed tube'
_diffrn_radiation_type MoK\a
_diffrn_radiation_wavelength 0.71073
_diffrn_reflns_av_R_equivalents 0.0253
_diffrn_reflns_av_sigmaI/netI 0.0173
_diffrn_reflns_limit_h_max 9
_diffrn_reflns_limit_h_min -9
_diffrn_reflns_limit_k_max 7
_diffrn_reflns_limit_k_min 0
_diffrn_reflns_limit_l_max 47
_diffrn_reflns_limit_l_min 0
_diffrn_reflns_number 17753
_diffrn_reflns_theta_full 27.59
_diffrn_reflns_theta_max 27.59
_diffrn_reflns_theta_min 2.26
_exptl_absorpt_coefficient_mu 0.099
_exptl_absorpt_correction_T_max 0.9950
_exptl_absorpt_correction_T_min 0.9473
_exptl_absorpt_correction_type multi-scan
_exptl_absorpt_process_details 'SADABS (Bruker, 2000)'
_exptl_crystal_colour colorless
_exptl_crystal_density_diffrn 1.389
_exptl_crystal_density_method 'not measured'
_exptl_crystal_description plate
_exptl_crystal_F_000 664
_exptl_crystal_size_max 0.55
_exptl_crystal_size_mid 0.20
_exptl_crystal_size_min 0.05
_refine_diff_density_max 0.357
_refine_diff_density_min -0.210
_refine_diff_density_rms 0.042
_refine_ls_extinction_coef 0.0048(9)
_refine_ls_extinction_expression Fc^*^=kFc[1+0.001xFc^2^\l^3^/sin(2\q)]^-1/4^
_refine_ls_extinction_method SHELXL
_refine_ls_goodness_of_fit_ref 1.055
_refine_ls_hydrogen_treatment constr
_refine_ls_matrix_type full
_refine_ls_number_parameters 218
_refine_ls_number_reflns 3550
_refine_ls_number_restraints 0
_refine_ls_restrained_S_all 1.055
_refine_ls_R_factor_all 0.0540
_refine_ls_R_factor_gt 0.0411
_refine_ls_shift/su_max 0.001
_refine_ls_shift/su_mean 0.000
_refine_ls_structure_factor_coef Fsqd
_refine_ls_weighting_details 'calc w=1/[\s^2^(Fo^2^)+(0.0557P)^2^+0.5585P] where P=(Fo^2^+2Fc^2^)/3'
_refine_ls_weighting_scheme calc
_refine_ls_wR_factor_gt 0.1154
_refine_ls_wR_factor_ref 0.1243
_reflns_number_gt 2728
_reflns_number_total 3550
_reflns_threshold_expression I>2\s(I)
_cod_data_source_file c3ce42540a1.cif
_cod_data_source_block 3
_cod_database_code 7217148

loop_
_symmetry_equiv_pos_as_xyz
'x, y, z'
'-x, y+1/2, -z+1/2'
'-x, -y, -z'
'x, -y-1/2, z-1/2'

loop_
_atom_site_label
_atom_site_type_symbol
_atom_site_fract_x
_atom_site_fract_y
_atom_site_fract_z
_atom_site_U_iso_or_equiv
_atom_site_adp_type
_atom_site_occupancy
_atom_site_symmetry_multiplicity
_atom_site_calc_flag
_atom_site_refinement_flags
C1 C -0.00040(16) 0.5043(2) 0.11632(3) 0.0226(3) Uani 1 1 d .
C2 C 0.03015(17) 0.6903(2) 0.09254(3) 0.0246(3) Uani 1 1 d .
H2 H 0.1015 0.8198 0.1015 0.030 Uiso 1 1 calc R
C3 C -0.04317(18) 0.6870(2) 0.05587(4) 0.0271(3) Uani 1 1 d .
H3 H -0.0221 0.8122 0.0395 0.032 Uiso 1 1 calc R
C4 C -0.14759(18) 0.4970(2) 0.04387(3) 0.0258(3) Uani 1 1 d .
C5 C -0.18028(17) 0.3102(2) 0.06645(4) 0.0259(3) Uani 1 1 d .
H5 H -0.2536 0.1828 0.0574 0.031 Uiso 1 1 calc R
C6 C -0.10334(17) 0.3132(2) 0.10276(3) 0.0247(3) Uani 1 1 d .
H6 H -0.1208 0.1839 0.1186 0.030 Uiso 1 1 calc R
C7 C 0.09232(17) 0.6771(2) 0.17318(3) 0.0249(3) Uani 1 1 d .
H7 H 0.0486 0.8213 0.1627 0.030 Uiso 1 1 calc R
C8 C 0.17526(16) 0.6739(2) 0.21158(3) 0.0227(3) Uani 1 1 d .
C9 C 0.15283(17) 0.8650(2) 0.23486(3) 0.0253(3) Uani 1 1 d .
H9 H 0.0889 0.9997 0.2255 0.030 Uiso 1 1 calc R
C10 C 0.22347(17) 0.8587(2) 0.27161(3) 0.0251(3) Uani 1 1 d .
H10 H 0.2082 0.9897 0.2873 0.030 Uiso 1 1 calc R
C11 C 0.50921(17) 0.4886(2) 0.37963(3) 0.0230(3) Uani 1 1 d .
C12 C 0.61396(17) 0.6768(2) 0.39367(3) 0.0251(3) Uani 1 1 d .
H12 H 0.6412 0.8010 0.3776 0.030 Uiso 1 1 calc R
C13 C 0.67867(17) 0.6843(2) 0.43081(4) 0.0260(3) Uani 1 1 d .
H13 H 0.7503 0.8121 0.4404 0.031 Uiso 1 1 calc R
C14 C 0.63647(17) 0.5016(2) 0.45347(3) 0.0244(3) Uani 1 1 d .
C15 C 0.53537(17) 0.3112(2) 0.44057(4) 0.0263(3) Uani 1 1 d .
H15 H 0.5091 0.1876 0.4569 0.032 Uiso 1 1 calc R
C16 C 0.47306(17) 0.3043(2) 0.40333(3) 0.0255(3) Uani 1 1 d .
H16 H 0.4051 0.1731 0.3938 0.031 Uiso 1 1 calc R
C17 C 0.38524(16) 0.6582(2) 0.32511(3) 0.0238(3) Uani 1 1 d .
H17 H 0.3879 0.8009 0.3387 0.029 Uiso 1 1 calc R
C18 C 0.31683(16) 0.6617(2) 0.28578(3) 0.0224(3) Uani 1 1 d .
C19 C 0.34331(17) 0.4722(2) 0.26222(3) 0.0233(3) Uani 1 1 d .
H19 H 0.4097 0.3392 0.2715 0.028 Uiso 1 1 calc R
C20 C 0.27335(17) 0.4783(2) 0.22564(3) 0.0239(3) Uani 1 1 d .
H20 H 0.2916 0.3491 0.2098 0.029 Uiso 1 1 calc R
F1 F -0.22004(12) 0.49398(15) 0.00806(2) 0.0379(2) Uani 1 1 d .
F2 F 0.70080(11) 0.50723(15) 0.48979(2) 0.0352(2) Uani 1 1 d .
N1 N 0.07745(14) 0.49196(19) 0.15357(3) 0.0252(3) Uani 1 1 d .
N2 N 0.44109(15) 0.4717(2) 0.34172(3) 0.0261(3) Uani 1 1 d .

loop_
_atom_site_aniso_label
_atom_site_aniso_U_11
_atom_site_aniso_U_22
_atom_site_aniso_U_33
_atom_site_aniso_U_23
_atom_site_aniso_U_13
_atom_site_aniso_U_12
C1 0.0213(6) 0.0257(7) 0.0206(6) -0.0009(5) 0.0010(5) 0.0032(5)
C2 0.0239(6) 0.0253(6) 0.0244(6) -0.0022(5) 0.0013(5) -0.0021(5)
C3 0.0302(7) 0.0266(7) 0.0244(6) 0.0031(5) 0.0029(5) 0.0017(5)
C4 0.0274(6) 0.0305(7) 0.0186(6) -0.0028(5) -0.0025(5) 0.0044(5)
C5 0.0247(6) 0.0255(7) 0.0271(7) -0.0046(5) 0.0006(5) -0.0019(5)
C6 0.0266(6) 0.0239(6) 0.0238(6) 0.0005(5) 0.0035(5) 0.0011(5)
C7 0.0253(6) 0.0271(7) 0.0219(6) 0.0017(5) 0.0000(5) 0.0017(5)
C8 0.0217(6) 0.0266(7) 0.0196(6) -0.0005(5) 0.0008(5) -0.0015(5)
C9 0.0253(6) 0.0245(6) 0.0257(6) 0.0014(5) 0.0007(5) 0.0022(5)
C10 0.0261(6) 0.0255(6) 0.0237(6) -0.0044(5) 0.0025(5) 0.0000(5)
C11 0.0226(6) 0.0266(7) 0.0197(6) -0.0008(5) 0.0004(5) 0.0014(5)
C12 0.0254(6) 0.0261(7) 0.0237(6) 0.0034(5) 0.0016(5) -0.0018(5)
C13 0.0248(6) 0.0265(7) 0.0263(7) -0.0024(5) -0.0009(5) -0.0029(5)
C14 0.0248(6) 0.0296(7) 0.0182(6) -0.0006(5) -0.0009(5) 0.0040(5)
C15 0.0275(6) 0.0258(7) 0.0255(6) 0.0046(5) 0.0021(5) 0.0002(5)
C16 0.0254(6) 0.0241(6) 0.0266(7) -0.0003(5) -0.0010(5) -0.0018(5)
C17 0.0242(6) 0.0281(7) 0.0189(6) -0.0024(5) 0.0013(5) -0.0016(5)
C18 0.0209(6) 0.0265(7) 0.0196(6) -0.0002(5) 0.0014(4) -0.0027(5)
C19 0.0236(6) 0.0234(6) 0.0225(6) 0.0007(5) 0.0001(5) 0.0018(5)
C20 0.0256(6) 0.0245(6) 0.0215(6) -0.0035(5) 0.0015(5) -0.0001(5)
F1 0.0505(5) 0.0386(5) 0.0222(4) -0.0015(3) -0.0099(4) -0.0002(4)
F2 0.0449(5) 0.0387(5) 0.0202(4) 0.0012(3) -0.0068(3) -0.0014(4)
N1 0.0248(5) 0.0293(6) 0.0209(5) -0.0005(4) -0.0007(4) 0.0005(5)
N2 0.0267(6) 0.0300(6) 0.0212(5) 0.0002(4) -0.0003(4) -0.0020(5)

loop_
_atom_type_symbol
_atom_type_description
_atom_type_scat_dispersion_real
_atom_type_scat_dispersion_imag
_atom_type_scat_source
C C 0.0033 0.0016 'International Tables Vol C Tables 4.2.6.8 and 6.1.1.4'
H H 0.0000 0.0000 'International Tables Vol C Tables 4.2.6.8 and 6.1.1.4'
N N 0.0061 0.0033 'International Tables Vol C Tables 4.2.6.8 and 6.1.1.4'
F F 0.0171 0.0103 'International Tables Vol C Tables 4.2.6.8 and 6.1.1.4'

loop_
_geom_angle_atom_site_label_1
_geom_angle_atom_site_label_2
_geom_angle_atom_site_label_3
_geom_angle
C6 C1 C2 119.45(11)
C6 C1 N1 117.35(11)
C2 C1 N1 123.09(11)
C3 C2 C1 120.36(12)
C3 C2 H2 120
C1 C2 H2 120
C4 C3 C2 118.24(12)
C4 C3 H3 120.
C2 C3 H3 120.
F1 C4 C5 118.61(11)
F1 C4 C3 118.33(12)
C5 C4 C3 123.06(12)
C4 C5 C6 118.17(12)
C4 C5 H5 120.
C6 C5 H5 120.
C5 C6 C1 120.68(12)
C5 C6 H6 120
C1 C6 H6 120
N1 C7 C8 121.70(12)
N1 C7 H7 120
C8 C7 H7 120
C9 C8 C20 119.26(11)
C9 C8 C7 119.81(11)
C20 C8 C7 120.91(11)
C10 C9 C8 120.16(12)
C10 C9 H9 120
C8 C9 H9 120
C9 C10 C18 120.47(12)
C9 C10 H10 120
C18 C10 H10 120
C12 C11 C16 119.21(11)
C12 C11 N2 122.84(11)
C16 C11 N2 117.93(11)
C13 C12 C11 120.71(12)
C13 C12 H12 120
C11 C12 H12 120
C14 C13 C12 118.27(12)
C14 C13 H13 120.
C12 C13 H13 120.
F2 C14 C15 118.73(11)
F2 C14 C13 118.48(11)
C15 C14 C13 122.76(12)
C14 C15 C16 118.46(12)
C14 C15 H15 120.
C16 C15 H15 120.
C15 C16 C11 120.56(12)
C15 C16 H16 120
C11 C16 H16 120
N2 C17 C18 122.64(12)
N2 C17 H17 120
C18 C17 H17 120
C10 C18 C19 119.43(11)
C10 C18 C17 119.04(11)
C19 C18 C17 121.53(11)
C20 C19 C18 120.15(12)
C20 C19 H19 120
C18 C19 H19 120
C19 C20 C8 120.49(11)
C19 C20 H20 120
C8 C20 H20 120
C7 N1 C1 119.74(11)
C17 N2 C11 118.15(11)

loop_
_geom_bond_atom_site_label_1
_geom_bond_atom_site_label_2
_geom_bond_distance
C1 C6 1.3956(18)
C1 C2 1.3966(18)
C1 N1 1.4190(15)
C2 C3 1.3872(17)
C2 H2 0.95
C3 C4 1.3808(19)
C3 H3 0.95
C4 F1 1.3565(14)
C4 C5 1.3768(19)
C5 C6 1.3843(17)
C5 H5 0.95
C6 H6 0.95
C7 N1 1.2701(17)
C7 C8 1.4675(16)
C7 H7 0.95
C8 C9 1.3957(18)
C8 C20 1.4034(18)
C9 C10 1.3843(17)
C9 H9 0.95
C10 C18 1.3943(18)
C10 H10 0.95
C11 C12 1.3953(18)
C11 C16 1.3972(18)
C11 N2 1.4208(15)
C12 C13 1.3855(17)
C12 H12 0.95
C13 C14 1.3793(18)
C13 H13 0.95
C14 F2 1.3568(14)
C14 C15 1.3784(19)
C15 C16 1.3840(17)
C15 H15 0.95
C16 H16 0.95
C17 N2 1.2720(17)
C17 C18 1.4665(16)
C17 H17 0.95
C18 C19 1.4004(17)
C19 C20 1.3772(17)
C19 H19 0.95
C20 H20 0.95

loop_
_geom_torsion_atom_site_label_1
_geom_torsion_atom_site_label_2
_geom_torsion_atom_site_label_3
_geom_torsion_atom_site_label_4
_geom_torsion
N1 C7 C8 C9 -165.32(13)
N1 C7 C8 C20 13.00(19)
N2 C17 C18 C10 166.47(12)
N2 C17 C18 C19 -13.59(19)
C6 C1 N1 C7 -145.19(13)
C2 C1 N1 C7 38.62(18)
C12 C11 N2 C17 -38.78(18)
C16 C11 N2 C17 143.11(13)
